data_4128800
loop_
_publ_author_name
'Strangm\"uller, Stefan'
'Eickhoff, Henrik'
'M\"uller, David'
'Klein, Wilhelm'
'Raudaschl-Sieber, Gabriele'
'Kirchhain, Holger'
'Sedlmeier, Christian'
'Baran, Volodymyr'
'Senyshyn, Anatoliy'
'Deringer, Volker L.'
'van W\"ullen, Leo'
'Gasteiger, Hubert A.'
'F\"assler, Thomas F'

_publ_section_title
;
 Fast Ionic Conductivity in the Most Lithium-Rich Phosphidosilicate
 Li<sub>14</sub>SiP<sub>6</sub>.
;
_journal_issue 36
_journal_name_full 'Journal of the American Chemical Society'
_journal_page_first 14200
_journal_page_last 14209
_journal_paper_doi 10.1021/jacs.9b05301
_journal_volume 141
_journal_year 2019
_chemical_compound_source synthetic
_chemical_formula_moiety 'P4 Si0.67, 9.33(Li)'
_chemical_formula_sum 'Li2.33 P Si0.17'
_chemical_formula_weight 51.85
_space_group_IT_number 225
_space_group_name_Hall '-F 4 2 3'
_space_group_name_H-M_alt 'F m -3 m'
_symmetry_cell_setting cubic
_symmetry_space_group_name_Hall '-F 4 2 3'
_symmetry_space_group_name_H-M 'F m -3 m'
_audit_creation_date 11-Jun-2018
_audit_creation_method FULLPROF
_audit_update_record 10-May-2019
_cell_angle_alpha 90.00000
_cell_angle_beta 90.00000
_cell_angle_gamma 90.00000
_cell_formula_units_Z 4
_cell_length_a 5.91566(6)
_cell_length_b 5.91566(6)
_cell_length_c 5.91566(6)
_cell_measurement_temperature 4
_cell_volume 207.019(4)
_computing_molecular_graphics 'DIAMOND 3.2k'
_computing_structure_refinement FULLPROF
_computing_structure_solution SHELXS-97
_diffrn_ambient_temperature 4
_diffrn_detector '^3^He counter'
_diffrn_detector_type
; curved position-sensitive detector-array of 80 counter tubes, height: 300 mm,
resolution: 3 mm 
;
_diffrn_measurement_device 'one-circle powder diffractometer'
_diffrn_measurement_device_type 'SPODI High resolution powder diffractometer'
_diffrn_measurement_method 'profile data from \q/2\q scans'
_diffrn_radiation_monochromator Ge(551)
_diffrn_radiation_probe neutron
_diffrn_radiation_type 'Constant Wavelength Neutron Diffraction'
_diffrn_radiation_wavelength 1.54820
_diffrn_source 'nuclear reactor'
_diffrn_source_type 'FRM II beamline 8a'
_exptl_absorpt_process_details
;   FullProf Absorption/surface roughness correction. 
 No correction is applied. 
;
_exptl_crystal_density_diffrn 1.664
_pd_block_id Li14SiP6_4K_5h_300mm_varH
_pd_calc_method 'Rietveld Refinement'
_pd_char_colour red
_pd_instr_geometry Debye-Scherrer
_pd_instr_location
; SPODI diffractometer, Heinz Maier-Leibnitz-Zentrum, FRM II, Technische
 Universit\"at M\"unchen, Garching, Germany
;
_pd_meas_2theta_range_inc 0.050019
_pd_meas_2theta_range_max 151.89999
_pd_meas_2theta_range_min 0.95000
_pd_meas_number_of_points 3020
_pd_meas_scan_method step
_pd_proc_2theta_range_inc 0.050019
_pd_proc_2theta_range_max 151.8172
_pd_proc_2theta_range_min 0.8672
_pd_proc_info_data_reduction
; efficiency/intensity correction and 2\q scattering-angle correction for each
detector-collimator pair, geometrical data correction with Lorentz factor,
variable integration height to obtain 1D data:
H~L~=(R^2^*sin(4\q))/(H~S~*cos^2^(2\q))*\D2\q+H~S~/2
with H~L~: limiting height, H~S~: sample height, R: detector radius
(M. Hoelzel, A. Senyshyn, N. Juenke, H. Boysen, W. Schmahl, H. Fuess,
Nucl. Instrum. Methods Phys. Res., Sect. A 2012, 667, 32-37)
;
_pd_proc_ls_peak_cutoff 0.00500
_pd_proc_ls_profile_function Pseudo-Voigt
_pd_proc_ls_prof_R_factor 6.0889
_pd_proc_ls_prof_wR_expected 2.3858
_pd_proc_ls_prof_wR_factor 8.7355
_pd_proc_number_of_points 2858
_pd_proc_wavelength 1.548200
_pd_spec_mounting
; sealed Nb tube container (10 mm diameter, 0.5 mm wall thickness, sample
 volume ca. 2 cm^3^) 
;
_pd_spec_mount_mode transmission
_pd_spec_orientation vertical
_pd_spec_shape cylinder
_pd_spec_size_axial 30
_pd_spec_size_equat 10
_refine_ls_goodness_of_fit_all 3.6614
_refine_ls_number_parameters 60
_refine_ls_number_reflns 22
_refine_ls_number_restraints 0
_refine_ls_R_I_factor 11.5280
_cod_data_source_file ja9b05301_si_003.cif
_cod_data_source_block Li14SiP6
_cod_original_cell_volume 207.019(3)
_cod_database_code 4128800
_pd_proc_ls_prof_cr_factor 11.3402
_pd_proc_ls_prof_cwr_factor 12.1279
_pd_proc_ls_prof_cwr_expected 3.3124
_pd_proc_ls_prof_chi2 13.4060
_pd_proc_ls_prof_echi2 14.6913

loop_
_symmetry_equiv_pos_as_xyz
x,y,z
x,-y,-z
-x,y,-z
-x,-y,z
y,z,x
-y,-z,x
y,-z,-x
-y,z,-x
z,x,y
-z,x,-y
-z,-x,y
z,-x,-y
y,x,z
-y,x,-z
y,-x,-z
-y,-x,z
z,y,x
-z,-y,x
-z,y,-x
z,-y,-x
x,z,y
x,-z,-y
-x,-z,y
-x,z,-y
-x,-y,-z
-x,y,z
x,-y,z
x,y,-z
-y,-z,-x
y,z,-x
-y,z,x
y,-z,x
-z,-x,-y
z,-x,y
z,x,-y
-z,x,y
-y,-x,-z
y,-x,z
-y,x,z
y,x,-z
-z,-y,-x
z,y,-x
z,-y,x
-z,y,x
-x,-z,-y
-x,z,y
x,z,-y
x,-z,y
x+1/2,y+1/2,z
x+1/2,-y+1/2,-z
-x+1/2,y+1/2,-z
-x+1/2,-y+1/2,z
y+1/2,z+1/2,x
-y+1/2,-z+1/2,x
y+1/2,-z+1/2,-x
-y+1/2,z+1/2,-x
z+1/2,x+1/2,y
-z+1/2,x+1/2,-y
-z+1/2,-x+1/2,y
z+1/2,-x+1/2,-y
y+1/2,x+1/2,z
-y+1/2,x+1/2,-z
y+1/2,-x+1/2,-z
-y+1/2,-x+1/2,z
z+1/2,y+1/2,x
-z+1/2,-y+1/2,x
-z+1/2,y+1/2,-x
z+1/2,-y+1/2,-x
x+1/2,z+1/2,y
x+1/2,-z+1/2,-y
-x+1/2,-z+1/2,y
-x+1/2,z+1/2,-y
-x+1/2,-y+1/2,-z
-x+1/2,y+1/2,z
x+1/2,-y+1/2,z
x+1/2,y+1/2,-z
-y+1/2,-z+1/2,-x
y+1/2,z+1/2,-x
-y+1/2,z+1/2,x
y+1/2,-z+1/2,x
-z+1/2,-x+1/2,-y
z+1/2,-x+1/2,y
z+1/2,x+1/2,-y
-z+1/2,x+1/2,y
-y+1/2,-x+1/2,-z
y+1/2,-x+1/2,z
-y+1/2,x+1/2,z
y+1/2,x+1/2,-z
-z+1/2,-y+1/2,-x
z+1/2,y+1/2,-x
z+1/2,-y+1/2,x
-z+1/2,y+1/2,x
-x+1/2,-z+1/2,-y
-x+1/2,z+1/2,y
x+1/2,z+1/2,-y
x+1/2,-z+1/2,y
x+1/2,y,z+1/2
x+1/2,-y,-z+1/2
-x+1/2,y,-z+1/2
-x+1/2,-y,z+1/2
y+1/2,z,x+1/2
-y+1/2,-z,x+1/2
y+1/2,-z,-x+1/2
-y+1/2,z,-x+1/2
z+1/2,x,y+1/2
-z+1/2,x,-y+1/2
-z+1/2,-x,y+1/2
z+1/2,-x,-y+1/2
y+1/2,x,z+1/2
-y+1/2,x,-z+1/2
y+1/2,-x,-z+1/2
-y+1/2,-x,z+1/2
z+1/2,y,x+1/2
-z+1/2,-y,x+1/2
-z+1/2,y,-x+1/2
z+1/2,-y,-x+1/2
x+1/2,z,y+1/2
x+1/2,-z,-y+1/2
-x+1/2,-z,y+1/2
-x+1/2,z,-y+1/2
-x+1/2,-y,-z+1/2
-x+1/2,y,z+1/2
x+1/2,-y,z+1/2
x+1/2,y,-z+1/2
-y+1/2,-z,-x+1/2
y+1/2,z,-x+1/2
-y+1/2,z,x+1/2
y+1/2,-z,x+1/2
-z+1/2,-x,-y+1/2
z+1/2,-x,y+1/2
z+1/2,x,-y+1/2
-z+1/2,x,y+1/2
-y+1/2,-x,-z+1/2
y+1/2,-x,z+1/2
-y+1/2,x,z+1/2
y+1/2,x,-z+1/2
-z+1/2,-y,-x+1/2
z+1/2,y,-x+1/2
z+1/2,-y,x+1/2
-z+1/2,y,x+1/2
-x+1/2,-z,-y+1/2
-x+1/2,z,y+1/2
x+1/2,z,-y+1/2
x+1/2,-z,y+1/2
x,y+1/2,z+1/2
x,-y+1/2,-z+1/2
-x,y+1/2,-z+1/2
-x,-y+1/2,z+1/2
y,z+1/2,x+1/2
-y,-z+1/2,x+1/2
y,-z+1/2,-x+1/2
-y,z+1/2,-x+1/2
z,x+1/2,y+1/2
-z,x+1/2,-y+1/2
-z,-x+1/2,y+1/2
z,-x+1/2,-y+1/2
y,x+1/2,z+1/2
-y,x+1/2,-z+1/2
y,-x+1/2,-z+1/2
-y,-x+1/2,z+1/2
z,y+1/2,x+1/2
-z,-y+1/2,x+1/2
-z,y+1/2,-x+1/2
z,-y+1/2,-x+1/2
x,z+1/2,y+1/2
x,-z+1/2,-y+1/2
-x,-z+1/2,y+1/2
-x,z+1/2,-y+1/2
-x,-y+1/2,-z+1/2
-x,y+1/2,z+1/2
x,-y+1/2,z+1/2
x,y+1/2,-z+1/2
-y,-z+1/2,-x+1/2
y,z+1/2,-x+1/2
-y,z+1/2,x+1/2
y,-z+1/2,x+1/2
-z,-x+1/2,-y+1/2
z,-x+1/2,y+1/2
z,x+1/2,-y+1/2
-z,x+1/2,y+1/2
-y,-x+1/2,-z+1/2
y,-x+1/2,z+1/2
-y,x+1/2,z+1/2
y,x+1/2,-z+1/2
-z,-y+1/2,-x+1/2
z,y+1/2,-x+1/2
z,-y+1/2,x+1/2
-z,y+1/2,x+1/2
-x,-z+1/2,-y+1/2
-x,z+1/2,y+1/2
x,z+1/2,-y+1/2
x,-z+1/2,y+1/2

loop_
_atom_site_label
_atom_site_fract_x
_atom_site_fract_y
_atom_site_fract_z
_atom_site_U_iso_or_equiv
_atom_site_occupancy
_atom_site_adp_type
_atom_site_type_symbol
P 0.00000 0.00000 0.00000 0.0256(6) 1.00000 Uani P
Si1 0.25000 0.25000 0.25000 0.0404(15) 0.0834(2) Uani Si
Li1 0.25000 0.25000 0.25000 0.0404(15) 0.916(2) Uani Li
Li2 0.50000 0.00000 0.00000 0.131(9) 0.505(7) Uani Li

loop_
_atom_site_aniso_label
_atom_site_aniso_U_11
_atom_site_aniso_U_22
_atom_site_aniso_U_33
_atom_site_aniso_U_12
_atom_site_aniso_U_13
_atom_site_aniso_U_23
_atom_site_aniso_type_symbol
P 0.0256(6) 0.0256(6) 0.0256(6) 0.00000 0.00000 0.00000 P
Si1 0.0404(15) 0.0404(15) 0.0404(15) 0.00000 0.00000 0.00000 Si
Li1 0.0404(15) 0.0404(15) 0.0404(15) 0.00000 0.00000 0.00000 Li
Li2 0.131(9) 0.131(9) 0.131(9) 0.00000 0.00000 0.00000 Li

loop_
_atom_type_symbol
_atom_type_scat_length_neutron
_atom_type_scat_source
P 0.51300 V.F._Sears_Neutron_News_3_26_(1992)
Si 0.41490 V.F._Sears_Neutron_News_3_26_(1992)
Li -0.19000 V.F._Sears_Neutron_News_3_26_(1992)
